data_4003689
loop_
_publ_author_name
'Deswal, Swati'
'Singh, Sachin Kumar'
'Pandey, Richa'
'Nasa, Parveen'
'Kabra, Dinesh'
'Praveenkumar, Balu'
'Ogale, Satishchandra'
'Boomishankar, Ramamoorthy'

_publ_section_title
;
 Neutral 1D Perovskite-Type ABX3 Ferroelectrics with High Mechanical
 Energy Harvesting Performance
;
_journal_name_full 'Chemistry of Materials'
_journal_paper_doi 10.1021/acs.chemmater.0c02179
_journal_year 2020
_chemical_formula_sum 'C5 H14 Cd Cl3 N O'
_chemical_formula_weight 322.92
_space_group_crystal_system orthorhombic
_space_group_IT_number 33
_space_group_name_Hall 'P 2c -2n'
_space_group_name_H-M_alt 'P n a 21'
_atom_sites_solution_hydrogens mixed
_audit_creation_method SHELXL-2014/7
_cell_angle_alpha 90
_cell_angle_beta 90
_cell_angle_gamma 90
_cell_formula_units_Z 4
_cell_length_a 16.942(4)
_cell_length_b 8.202(2)
_cell_length_c 7.811(2)
_cell_measurement_reflns_used 9864
_cell_measurement_temperature 298(2)
_cell_measurement_theta_max 28.27
_cell_measurement_theta_min 2.40
_cell_volume 1085.4(5)
_computing_cell_refinement 'Bruker SAINT'
_computing_data_collection 'Bruker APEX2'
_computing_data_reduction 'Bruker SAINT'
_computing_molecular_graphics 'Bruker SHELXTL'
_computing_publication_material 'Bruker SHELXTL'
_computing_structure_refinement 'SHELXL-2014 (Sheldrick 2014)'
_computing_structure_solution 'SHELXS-97 (Sheldrick 2008)'
_diffrn_ambient_temperature 298(2)
_diffrn_measured_fraction_theta_full 1.000
_diffrn_measured_fraction_theta_max 0.998
_diffrn_measurement_device_type 'Bruker APEX-II CCD'
_diffrn_measurement_method '\f and \w scans'
_diffrn_radiation_type MoK\a
_diffrn_radiation_wavelength 0.71073
_diffrn_reflns_av_R_equivalents 0.0405
_diffrn_reflns_av_unetI/netI 0.0196
_diffrn_reflns_Laue_measured_fraction_full 1.000
_diffrn_reflns_Laue_measured_fraction_max 0.998
_diffrn_reflns_limit_h_max 22
_diffrn_reflns_limit_h_min -22
_diffrn_reflns_limit_k_max 10
_diffrn_reflns_limit_k_min -10
_diffrn_reflns_limit_l_max 10
_diffrn_reflns_limit_l_min -10
_diffrn_reflns_number 30187
_diffrn_reflns_point_group_measured_fraction_full 1.000
_diffrn_reflns_point_group_measured_fraction_max 0.996
_diffrn_reflns_theta_full 25.242
_diffrn_reflns_theta_max 28.324
_diffrn_reflns_theta_min 2.404
_exptl_absorpt_coefficient_mu 2.702
_exptl_absorpt_correction_T_max 0.7457
_exptl_absorpt_correction_T_min 0.5326
_exptl_absorpt_correction_type multi-scan
_exptl_absorpt_process_details SADABS
_exptl_crystal_colour colourless
_exptl_crystal_density_diffrn 1.976
_exptl_crystal_description block
_exptl_crystal_F_000 632
_exptl_crystal_size_max 0.04
_exptl_crystal_size_mid 0.03
_exptl_crystal_size_min 0.02
_refine_diff_density_max 0.249
_refine_diff_density_min -0.910
_refine_diff_density_rms 0.099
_refine_ls_abs_structure_details
;
 Flack x determined using 1192 quotients [(I+)-(I-)]/[(I+)+(I-)]
 (Parsons, Flack and Wagner, Acta Cryst. B69 (2013) 249-259).
;
_refine_ls_abs_structure_Flack -0.008(13)
_refine_ls_extinction_method none
_refine_ls_goodness_of_fit_ref 1.153
_refine_ls_hydrogen_treatment mixed
_refine_ls_matrix_type full
_refine_ls_number_parameters 107
_refine_ls_number_reflns 2697
_refine_ls_number_restraints 1
_refine_ls_restrained_S_all 1.153
_refine_ls_R_factor_all 0.0178
_refine_ls_R_factor_gt 0.0169
_refine_ls_shift/su_max 0.001
_refine_ls_shift/su_mean 0.000
_refine_ls_structure_factor_coef Fsqd
_refine_ls_weighting_details 'w=1/[\s^2^(Fo^2^)+(0.0173P)^2^+0.0715P] where P=(Fo^2^+2Fc^2^)/3'
_refine_ls_weighting_scheme calc
_refine_ls_wR_factor_gt 0.0376
_refine_ls_wR_factor_ref 0.0382
_reflns_Friedel_coverage 0.864
_reflns_Friedel_fraction_full 1.000
_reflns_Friedel_fraction_max 0.994
_reflns_number_gt 2628
_reflns_number_total 2697
_reflns_threshold_expression 'I > 2\s(I)'
_cod_data_source_file cm0c02179_si_003.cif
_cod_data_source_block Compound1_298K
_cod_original_cell_volume 1085.5(5)
_cod_database_code 4003689
_shelx_shelxl_version_number 2014/7
_shelx_space_group_comment
;
The symmetry employed for this shelxl refinement is uniquely defined
by the following loop, which should always be used as a source of
symmetry information in preference to the above space-group names.
They are only intended as comments.
;

loop_
_space_group_symop_operation_xyz
'x, y, z'
'-x, -y, z+1/2'
'x+1/2, -y+1/2, z'
'-x+1/2, y+1/2, z+1/2'

loop_
_atom_site_label
_atom_site_type_symbol
_atom_site_fract_x
_atom_site_fract_y
_atom_site_fract_z
_atom_site_U_iso_or_equiv
_atom_site_adp_type
_atom_site_occupancy
_atom_site_site_symmetry_order
_atom_site_calc_flag
_atom_site_refinement_flags_posn
_atom_site_refinement_flags_adp
_atom_site_refinement_flags_occupancy
_atom_site_disorder_assembly
_atom_site_disorder_group
Cd1 Cd 0.50966(2) 0.51670(2) 0.60111(7) 0.02493(6) Uani 1 1 d . . . . .
Cl1 Cl 0.40315(4) 0.58853(10) 0.36310(10) 0.02877(16) Uani 1 1 d . . . . .
O1 O 0.43645(14) 0.2755(3) 0.6667(3) 0.0303(5) Uani 1 1 d . . . . .
C1 C 0.2941(3) -0.0388(6) 0.6441(5) 0.0583(13) Uani 1 1 d . . . . .
H1A H 0.2382 -0.0583 0.6395 0.087 Uiso 1 1 calc R U . . .
H1B H 0.3062 0.0254 0.7434 0.087 Uiso 1 1 calc R U . . .
H1C H 0.3215 -0.1411 0.6505 0.087 Uiso 1 1 calc R U . . .
N1 N 0.31936(16) 0.0506(3) 0.4867(3) 0.0259(5) Uani 1 1 d . . . . .
Cl2 Cl 0.57531(4) 0.34988(9) 0.34878(10) 0.02914(16) Uani 1 1 d . . . . .
C2 C 0.2863(2) -0.0349(4) 0.3327(5) 0.0437(9) Uani 1 1 d . . . . .
H2A H 0.3055 -0.1450 0.3297 0.066 Uiso 1 1 calc R U . . .
H2B H 0.3026 0.0212 0.2308 0.066 Uiso 1 1 calc R U . . .
H2C H 0.2297 -0.0357 0.3392 0.066 Uiso 1 1 calc R U . . .
C3 C 0.28572(19) 0.2202(5) 0.4852(6) 0.0480(10) Uani 1 1 d . . . . .
H3A H 0.2293 0.2145 0.4759 0.072 Uiso 1 1 calc R U . . .
H3B H 0.3067 0.2794 0.3894 0.072 Uiso 1 1 calc R U . . .
H3C H 0.2997 0.2750 0.5895 0.072 Uiso 1 1 calc R U . . .
Cl3 Cl 0.59892(5) 0.76266(10) 0.54371(10) 0.03482(18) Uani 1 1 d . . . . .
C4 C 0.40882(18) 0.0524(4) 0.4692(4) 0.0264(6) Uani 1 1 d . . . . .
H4A H 0.4262 -0.0570 0.4406 0.032 Uiso 1 1 calc R U . . .
H4B H 0.4226 0.1225 0.3738 0.032 Uiso 1 1 calc R U . . .
C5 C 0.45423(17) 0.1087(4) 0.6245(5) 0.0295(7) Uani 1 1 d . . . . .
H5A H 0.4412 0.0394 0.7211 0.035 Uiso 1 1 calc R U . . .
H5B H 0.5104 0.0981 0.6025 0.035 Uiso 1 1 calc R U . . .
H1 H 0.4306(19) 0.277(4) 0.775(4) 0.027(9) Uiso 1 1 d . . . . .

loop_
_atom_site_aniso_label
_atom_site_aniso_U_11
_atom_site_aniso_U_22
_atom_site_aniso_U_33
_atom_site_aniso_U_23
_atom_site_aniso_U_13
_atom_site_aniso_U_12
Cd1 0.02795(11) 0.02739(10) 0.01945(10) -0.00035(16) 0.00052(17) -0.00259(7)
Cl1 0.0270(4) 0.0337(4) 0.0256(4) -0.0017(3) -0.0005(3) 0.0050(3)
O1 0.0396(13) 0.0302(12) 0.0211(10) -0.0027(9) -0.0007(9) -0.0087(9)
C1 0.035(2) 0.092(3) 0.048(3) 0.033(2) 0.0042(17) -0.013(2)
N1 0.0231(13) 0.0271(12) 0.0276(13) 0.0027(11) -0.0001(11) -0.0013(10)
Cl2 0.0281(4) 0.0354(4) 0.0240(3) -0.0013(3) -0.0001(3) 0.0074(3)
C2 0.041(2) 0.044(2) 0.047(2) -0.0116(17) -0.0126(18) -0.0067(16)
C3 0.0352(19) 0.0371(18) 0.072(3) -0.0150(18) -0.0130(19) 0.0120(15)
Cl3 0.0437(4) 0.0358(4) 0.0249(3) -0.0009(3) -0.0026(3) -0.0135(3)
C4 0.0225(15) 0.0279(15) 0.0288(16) -0.0032(12) 0.0008(13) -0.0009(12)
C5 0.0273(15) 0.0320(14) 0.0292(19) 0.0024(13) -0.0059(14) -0.0008(11)

loop_
_atom_type_symbol
_atom_type_description
_atom_type_scat_dispersion_real
_atom_type_scat_dispersion_imag
_atom_type_scat_source
C C 0.0033 0.0016 'International Tables Vol C Tables 4.2.6.8 and 6.1.1.4'
H H 0.0000 0.0000 'International Tables Vol C Tables 4.2.6.8 and 6.1.1.4'
Cd Cd -0.8075 1.2024 'International Tables Vol C Tables 4.2.6.8 and 6.1.1.4'
Cl Cl 0.1484 0.1585 'International Tables Vol C Tables 4.2.6.8 and 6.1.1.4'
N N 0.0061 0.0033 'International Tables Vol C Tables 4.2.6.8 and 6.1.1.4'
O O 0.0106 0.0060 'International Tables Vol C Tables 4.2.6.8 and 6.1.1.4'

loop_
_geom_angle_atom_site_label_1
_geom_angle_atom_site_label_2
_geom_angle_atom_site_label_3
_geom_angle
_geom_angle_site_symmetry_1
_geom_angle_site_symmetry_3
_geom_angle_publ_flag
O1 Cd1 Cl3 174.79(6) . . ?
O1 Cd1 Cl2 87.13(6) . . ?
Cl3 Cd1 Cl2 91.65(3) . . ?
O1 Cd1 Cl2 84.45(6) . 2_665 ?
Cl3 Cd1 Cl2 97.09(3) . 2_665 ?
Cl2 Cd1 Cl2 170.712(9) . 2_665 ?
O1 Cd1 Cl1 88.92(6) . . ?
Cl3 Cd1 Cl1 95.96(3) . . ?
Cl2 Cd1 Cl1 83.04(3) . . ?
Cl2 Cd1 Cl1 92.89(3) 2_665 . ?
O1 Cd1 Cl1 81.66(6) . 2_665 ?
Cl3 Cd1 Cl1 93.57(3) . 2_665 ?
Cl2 Cd1 Cl1 99.87(3) . 2_665 ?
Cl2 Cd1 Cl1 82.78(3) 2_665 2_665 ?
Cl1 Cd1 Cl1 169.955(19) . 2_665 ?
Cd1 Cl1 Cd1 95.11(3) . 2_664 ?
C5 O1 Cd1 128.97(18) . . ?
C5 O1 H1 105(2) . . ?
Cd1 O1 H1 105(2) . . ?
N1 C1 H1A 109.5 . . ?
N1 C1 H1B 109.5 . . ?
H1A C1 H1B 109.5 . . ?
N1 C1 H1C 109.5 . . ?
H1A C1 H1C 109.5 . . ?
H1B C1 H1C 109.5 . . ?
C1 N1 C2 108.8(3) . . ?
C1 N1 C3 110.6(3) . . ?
C2 N1 C3 106.6(3) . . ?
C1 N1 C4 111.3(3) . . ?
C2 N1 C4 107.7(3) . . ?
C3 N1 C4 111.6(3) . . ?
Cd1 Cl2 Cd1 95.86(3) . 2_664 ?
N1 C2 H2A 109.5 . . ?
N1 C2 H2B 109.5 . . ?
H2A C2 H2B 109.5 . . ?
N1 C2 H2C 109.5 . . ?
H2A C2 H2C 109.5 . . ?
H2B C2 H2C 109.5 . . ?
N1 C3 H3A 109.5 . . ?
N1 C3 H3B 109.5 . . ?
H3A C3 H3B 109.5 . . ?
N1 C3 H3C 109.5 . . ?
H3A C3 H3C 109.5 . . ?
H3B C3 H3C 109.5 . . ?
C5 C4 N1 116.0(2) . . ?
C5 C4 H4A 108.3 . . ?
N1 C4 H4A 108.3 . . ?
C5 C4 H4B 108.3 . . ?
N1 C4 H4B 108.3 . . ?
H4A C4 H4B 107.4 . . ?
O1 C5 C4 111.6(3) . . ?
O1 C5 H5A 109.3 . . ?
C4 C5 H5A 109.3 . . ?
O1 C5 H5B 109.3 . . ?
C4 C5 H5B 109.3 . . ?
H5A C5 H5B 108.0 . . ?

loop_
_geom_bond_atom_site_label_1
_geom_bond_atom_site_label_2
_geom_bond_distance
_geom_bond_site_symmetry_2
_geom_bond_publ_flag
Cd1 O1 2.391(2) . ?
Cd1 Cl3 2.5607(9) . ?
Cd1 Cl2 2.6446(10) . ?
Cd1 Cl2 2.6482(10) 2_665 ?
Cd1 Cl1 2.6570(10) . ?
Cd1 Cl1 2.6673(10) 2_665 ?
Cl1 Cd1 2.6673(10) 2_664 ?
O1 C5 1.440(4) . ?
O1 H1 0.85(3) . ?
C1 N1 1.495(4) . ?
C1 H1A 0.9600 . ?
C1 H1B 0.9600 . ?
C1 H1C 0.9600 . ?
N1 C2 1.501(4) . ?
N1 C3 1.503(4) . ?
N1 C4 1.522(4) . ?
Cl2 Cd1 2.6482(10) 2_664 ?
C2 H2A 0.9600 . ?
C2 H2B 0.9600 . ?
C2 H2C 0.9600 . ?
C3 H3A 0.9600 . ?
C3 H3B 0.9600 . ?
C3 H3C 0.9600 . ?
C4 C5 1.509(4) . ?
C4 H4A 0.9700 . ?
C4 H4B 0.9700 . ?
C5 H5A 0.9700 . ?
C5 H5B 0.9700 . ?
